data_4025289
loop_
_publ_author_name
'Andrew C. Benniston'
'Graeme Copley'
'Anthony Harriman'
'David Howgego'
'Ross W. Harrington'
'William Clegg'

_publ_section_title
;
 Cofacial Boron Dipyrromethene (Bodipy) Dimers: Synthesis, Charge
 Delocalization, and Exciton Coupling
;
_journal_name_full 'Journal of Organic Chemistry'
_journal_page_first 2018
_journal_page_last 2027
_journal_paper_doi 10.1021/jo1000803
_journal_volume 75
_journal_year 2010
_chemical_formula_moiety 'C49 H56 B2 F4 N4 O'
_chemical_formula_sum 'C49 H56 B2 F4 N4 O'
_chemical_formula_weight 814.60
_chemical_name_systematic
;
 ?
;
_space_group_IT_number 15
_symmetry_cell_setting monoclinic
_symmetry_space_group_name_Hall '-C 2yc'
_symmetry_space_group_name_H-M 'C 1 2/c 1'
_atom_sites_solution_hydrogens geom
_atom_sites_solution_primary direct
_atom_sites_solution_secondary difmap
_audit_creation_method SHELXL-97
_cell_angle_alpha 90.00
_cell_angle_beta 117.396(1)
_cell_angle_gamma 90.00
_cell_formula_units_Z 4
_cell_length_a 19.9729(17)
_cell_length_b 12.0402(10)
_cell_length_c 19.9123(17)
_cell_measurement_reflns_used 4051
_cell_measurement_temperature 100(2)
_cell_measurement_theta_max 31.10
_cell_measurement_theta_min 2.79
_cell_volume 4251.4(6)
_computing_cell_refinement 'Bruker SAINT'
_computing_data_collection 'Bruker APEX2'
_computing_data_reduction 'Bruker SAINT'
_computing_molecular_graphics 'Bruker SHELXTL'
_computing_publication_material 'Bruker SHELXTL and local programs'
_computing_structure_refinement 'Bruker SHELXTL'
_computing_structure_solution 'Bruker SHELXTL'
_diffrn_ambient_temperature 100(2)
_diffrn_measured_fraction_theta_full 0.996
_diffrn_measured_fraction_theta_max 0.996
_diffrn_measurement_device_type 'Bruker APEX2 CCD diffractometer'
_diffrn_measurement_method 'thin-slice \w scans'
_diffrn_radiation_monochromator 'silicon 111'
_diffrn_radiation_source ALS
_diffrn_radiation_type synchrotron
_diffrn_radiation_wavelength 0.7749
_diffrn_reflns_av_R_equivalents 0.0426
_diffrn_reflns_av_sigmaI/netI 0.0396
_diffrn_reflns_limit_h_max 26
_diffrn_reflns_limit_h_min -26
_diffrn_reflns_limit_k_max 16
_diffrn_reflns_limit_k_min -16
_diffrn_reflns_limit_l_max 25
_diffrn_reflns_limit_l_min -26
_diffrn_reflns_number 20014
_diffrn_reflns_theta_full 31.33
_diffrn_reflns_theta_max 31.33
_diffrn_reflns_theta_min 3.71
_exptl_absorpt_coefficient_mu 0.087
_exptl_absorpt_correction_T_max 0.999
_exptl_absorpt_correction_T_min 0.993
_exptl_absorpt_correction_type multi-scan
_exptl_absorpt_process_details SADABS
_exptl_crystal_colour red
_exptl_crystal_density_diffrn 1.273
_exptl_crystal_density_method 'not measured'
_exptl_crystal_description block
_exptl_crystal_F_000 1728
_exptl_crystal_size_max 0.08
_exptl_crystal_size_mid 0.05
_exptl_crystal_size_min 0.02
_refine_diff_density_max 0.309
_refine_diff_density_min -0.209
_refine_diff_density_rms 0.046
_refine_ls_extinction_method none
_refine_ls_goodness_of_fit_ref 1.018
_refine_ls_hydrogen_treatment constr
_refine_ls_matrix_type full
_refine_ls_number_parameters 279
_refine_ls_number_reflns 5275
_refine_ls_number_restraints 0
_refine_ls_restrained_S_all 1.018
_refine_ls_R_factor_all 0.0678
_refine_ls_R_factor_gt 0.0442
_refine_ls_shift/su_max 0.000
_refine_ls_shift/su_mean 0.000
_refine_ls_structure_factor_coef Fsqd
_refine_ls_weighting_details 'calc w=1/[\s^2^(Fo^2^)+(0.0676P)^2^+1.8905P] where P=(Fo^2^+2Fc^2^)/3'
_refine_ls_weighting_scheme calc
_refine_ls_wR_factor_gt 0.1130
_refine_ls_wR_factor_ref 0.1271
_reflns_number_gt 3861
_reflns_number_total 5275
_reflns_threshold_expression I>2\s(I)
_cod_data_source_file jo1000803_si_002_3.cif
_cod_data_source_block acb67_BD3
_cod_original_sg_symbol_H-M 'C 2/c'
_cod_database_code 4025289

loop_
_symmetry_equiv_pos_as_xyz
'x, y, z'
'-x, y, -z+1/2'
'x+1/2, y+1/2, z'
'-x+1/2, y+1/2, -z+1/2'
'-x, -y, -z'
'x, -y, z-1/2'
'-x+1/2, -y+1/2, -z'
'x+1/2, -y+1/2, z-1/2'

loop_
_atom_site_label
_atom_site_type_symbol
_atom_site_fract_x
_atom_site_fract_y
_atom_site_fract_z
_atom_site_U_iso_or_equiv
_atom_site_adp_type
_atom_site_occupancy
_atom_site_symmetry_multiplicity
_atom_site_calc_flag
_atom_site_refinement_flags
_atom_site_disorder_assembly
_atom_site_disorder_group
O1 O 0.5000 0.70807(10) 0.2500 0.0188(3) Uani 1 2 d S . .
F1 F 0.56257(5) 0.24617(8) 0.33553(6) 0.0382(3) Uani 1 1 d . . .
F2 F 0.62813(5) 0.28044(8) 0.46089(6) 0.0366(3) Uani 1 1 d . . .
B1 B 0.59223(9) 0.32929(13) 0.38904(10) 0.0236(3) Uani 1 1 d . . .
N1 N 0.53027(6) 0.40904(9) 0.38567(7) 0.0197(2) Uani 1 1 d . . .
N2 N 0.64942(6) 0.40028(10) 0.37511(7) 0.0204(2) Uani 1 1 d . . .
C1 C 0.47082(8) 0.38052(12) 0.39682(8) 0.0221(3) Uani 1 1 d . . .
C2 C 0.43335(8) 0.47716(12) 0.40232(8) 0.0216(3) Uani 1 1 d . . .
C3 C 0.47147(8) 0.56804(11) 0.39312(8) 0.0206(3) Uani 1 1 d . . .
C4 C 0.53270(7) 0.52512(11) 0.38271(8) 0.0183(3) Uani 1 1 d . . .
C5 C 0.59050(7) 0.57711(11) 0.37318(7) 0.0173(3) Uani 1 1 d . . .
C6 C 0.64726(8) 0.51587(11) 0.36749(8) 0.0183(3) Uani 1 1 d . . .
C7 C 0.70988(8) 0.54883(12) 0.35594(8) 0.0203(3) Uani 1 1 d . . .
C8 C 0.74962(8) 0.45222(12) 0.35888(8) 0.0231(3) Uani 1 1 d . . .
C9 C 0.71071(8) 0.36242(12) 0.37023(8) 0.0226(3) Uani 1 1 d . . .
C10 C 0.44945(9) 0.26259(12) 0.40018(10) 0.0287(3) Uani 1 1 d . . .
H10A H 0.4950 0.2187 0.4297 0.043 Uiso 1 1 calc R . .
H10B H 0.4229 0.2325 0.3488 0.043 Uiso 1 1 calc R . .
H10C H 0.4164 0.2591 0.4243 0.043 Uiso 1 1 calc R . .
C11 C 0.36479(8) 0.47769(13) 0.41499(9) 0.0250(3) Uani 1 1 d . . .
H11A H 0.3640 0.5474 0.4410 0.030 Uiso 1 1 calc R . .
H11B H 0.3681 0.4150 0.4485 0.030 Uiso 1 1 calc R . .
C12 C 0.29168(9) 0.46807(14) 0.34157(10) 0.0310(3) Uani 1 1 d . . .
H12A H 0.2489 0.4666 0.3529 0.046 Uiso 1 1 calc R . .
H12B H 0.2923 0.3994 0.3154 0.046 Uiso 1 1 calc R . .
H12C H 0.2868 0.5320 0.3091 0.046 Uiso 1 1 calc R . .
C13 C 0.44994(8) 0.68713(12) 0.39408(9) 0.0257(3) Uani 1 1 d . . .
H13A H 0.4163 0.6926 0.4175 0.039 Uiso 1 1 calc R . .
H13B H 0.4240 0.7153 0.3421 0.039 Uiso 1 1 calc R . .
H13C H 0.4954 0.7313 0.4232 0.039 Uiso 1 1 calc R . .
C14 C 0.72950(8) 0.66263(12) 0.33963(9) 0.0246(3) Uani 1 1 d . . .
H14A H 0.7654 0.6562 0.3190 0.037 Uiso 1 1 calc R . .
H14B H 0.7523 0.7060 0.3865 0.037 Uiso 1 1 calc R . .
H14C H 0.6836 0.6999 0.3028 0.037 Uiso 1 1 calc R . .
C15 C 0.82225(8) 0.44274(13) 0.35371(9) 0.0265(3) Uani 1 1 d . . .
H15A H 0.8236 0.5015 0.3196 0.032 Uiso 1 1 calc R . .
H15B H 0.8234 0.3700 0.3310 0.032 Uiso 1 1 calc R . .
C16 C 0.89227(8) 0.45318(14) 0.43017(9) 0.0284(3) Uani 1 1 d . . .
H16A H 0.9375 0.4419 0.4236 0.043 Uiso 1 1 calc R . .
H16B H 0.8905 0.3970 0.4649 0.043 Uiso 1 1 calc R . .
H16C H 0.8937 0.5274 0.4511 0.043 Uiso 1 1 calc R . .
C17 C 0.72948(9) 0.24160(13) 0.37477(10) 0.0312(4) Uani 1 1 d . . .
H17A H 0.7247 0.2080 0.4172 0.047 Uiso 1 1 calc R . .
H17B H 0.7813 0.2327 0.3825 0.047 Uiso 1 1 calc R . .
H17C H 0.6947 0.2049 0.3276 0.047 Uiso 1 1 calc R . .
C18 C 0.59570(7) 0.70079(11) 0.37514(8) 0.0179(3) Uani 1 1 d . . .
C19 C 0.64859(8) 0.75243(12) 0.44053(8) 0.0210(3) Uani 1 1 d . . .
H19A H 0.6814 0.7087 0.4826 0.025 Uiso 1 1 calc R . .
C20 C 0.65383(8) 0.86794(12) 0.44477(8) 0.0237(3) Uani 1 1 d . . .
H20A H 0.6901 0.9031 0.4895 0.028 Uiso 1 1 calc R . .
C21 C 0.60561(8) 0.93112(12) 0.38312(8) 0.0228(3) Uani 1 1 d . . .
H21A H 0.6090 1.0098 0.3865 0.027 Uiso 1 1 calc R . .
C22 C 0.55225(7) 0.88224(11) 0.31624(8) 0.0182(3) Uani 1 1 d . . .
C23 C 0.54903(7) 0.76651(11) 0.31327(7) 0.0171(3) Uani 1 1 d . . .
C24 C 0.5000 0.95428(15) 0.2500 0.0182(4) Uani 1 2 d S . .
C25 C 0.54777(8) 1.02752(12) 0.22495(9) 0.0241(3) Uani 1 1 d . . .
H25A H 0.5792 0.9801 0.2109 0.036 Uiso 1 1 calc R . .
H25B H 0.5801 1.0764 0.2667 0.036 Uiso 1 1 calc R . .
H25C H 0.5144 1.0726 0.1814 0.036 Uiso 1 1 calc R . .

loop_
_atom_site_aniso_label
_atom_site_aniso_U_11
_atom_site_aniso_U_22
_atom_site_aniso_U_33
_atom_site_aniso_U_23
_atom_site_aniso_U_13
_atom_site_aniso_U_12
O1 0.0195(7) 0.0109(6) 0.0207(7) 0.000 0.0049(5) 0.000
F1 0.0332(5) 0.0226(5) 0.0640(7) -0.0196(5) 0.0269(5) -0.0084(4)
F2 0.0321(5) 0.0303(5) 0.0491(6) 0.0189(4) 0.0201(5) 0.0097(4)
B1 0.0218(8) 0.0139(7) 0.0358(9) -0.0017(6) 0.0138(7) -0.0003(6)
N1 0.0202(6) 0.0122(5) 0.0268(6) 0.0000(4) 0.0107(5) -0.0004(4)
N2 0.0188(6) 0.0143(5) 0.0271(6) -0.0021(5) 0.0098(5) 0.0011(4)
C1 0.0212(7) 0.0182(7) 0.0262(7) -0.0005(5) 0.0102(6) -0.0022(5)
C2 0.0209(7) 0.0185(7) 0.0255(7) -0.0005(5) 0.0107(6) -0.0002(5)
C3 0.0196(7) 0.0166(6) 0.0250(7) -0.0005(5) 0.0097(5) 0.0004(5)
C4 0.0184(6) 0.0130(6) 0.0218(6) 0.0002(5) 0.0078(5) 0.0013(5)
C5 0.0173(6) 0.0142(6) 0.0178(6) 0.0003(5) 0.0059(5) 0.0008(5)
C6 0.0187(6) 0.0138(6) 0.0210(6) 0.0000(5) 0.0079(5) 0.0012(5)
C7 0.0178(6) 0.0199(7) 0.0222(7) -0.0016(5) 0.0084(5) -0.0002(5)
C8 0.0200(7) 0.0233(7) 0.0254(7) -0.0015(6) 0.0100(6) 0.0020(5)
C9 0.0201(7) 0.0181(7) 0.0279(7) -0.0019(5) 0.0095(6) 0.0034(5)
C10 0.0284(8) 0.0171(7) 0.0428(9) -0.0003(6) 0.0182(7) -0.0033(6)
C11 0.0250(7) 0.0239(7) 0.0291(8) -0.0005(6) 0.0152(6) -0.0009(6)
C12 0.0242(8) 0.0319(8) 0.0369(9) -0.0007(7) 0.0141(7) -0.0008(6)
C13 0.0262(7) 0.0172(7) 0.0391(9) -0.0003(6) 0.0196(7) 0.0026(6)
C14 0.0240(7) 0.0216(7) 0.0311(8) 0.0029(6) 0.0152(6) 0.0001(6)
C15 0.0226(7) 0.0279(7) 0.0318(8) -0.0008(6) 0.0150(6) 0.0039(6)
C16 0.0219(7) 0.0303(8) 0.0333(8) -0.0004(6) 0.0131(6) 0.0027(6)
C17 0.0271(8) 0.0188(7) 0.0478(10) -0.0027(7) 0.0172(7) 0.0053(6)
C18 0.0188(6) 0.0119(6) 0.0249(7) -0.0004(5) 0.0116(5) 0.0001(5)
C19 0.0199(7) 0.0175(6) 0.0237(7) -0.0003(5) 0.0084(6) 0.0003(5)
C20 0.0232(7) 0.0180(7) 0.0271(7) -0.0060(5) 0.0091(6) -0.0039(5)
C21 0.0254(7) 0.0134(6) 0.0300(8) -0.0041(5) 0.0129(6) -0.0029(5)
C22 0.0185(6) 0.0133(6) 0.0245(7) -0.0011(5) 0.0113(5) -0.0005(5)
C23 0.0160(6) 0.0139(6) 0.0218(6) -0.0024(5) 0.0090(5) -0.0014(5)
C24 0.0182(9) 0.0121(8) 0.0253(10) 0.000 0.0110(8) 0.000
C25 0.0255(7) 0.0180(7) 0.0322(8) 0.0009(6) 0.0162(6) -0.0038(5)

loop_
_atom_type_symbol
_atom_type_description
_atom_type_scat_dispersion_real
_atom_type_scat_dispersion_imag
_atom_type_scat_source
C C 0.0033 0.0016 'International Tables Vol C Tables 4.2.6.8 and 6.1.1.4'
H H 0.0000 0.0000 'International Tables Vol C Tables 4.2.6.8 and 6.1.1.4'
B B 0.0013 0.0007 'International Tables Vol C Tables 4.2.6.8 and 6.1.1.4'
N N 0.0061 0.0033 'International Tables Vol C Tables 4.2.6.8 and 6.1.1.4'
O O 0.0106 0.0060 'International Tables Vol C Tables 4.2.6.8 and 6.1.1.4'
F F 0.0171 0.0103 'International Tables Vol C Tables 4.2.6.8 and 6.1.1.4'

loop_
_geom_angle_atom_site_label_1
_geom_angle_atom_site_label_2
_geom_angle_atom_site_label_3
_geom_angle
_geom_angle_site_symmetry_1
_geom_angle_site_symmetry_3
_geom_angle_publ_flag
C23 O1 C23 118.71(14) . 2_655 ?
F1 B1 F2 108.67(13) . . ?
F1 B1 N1 111.51(12) . . ?
F1 B1 N2 110.56(13) . . ?
F2 B1 N1 109.21(12) . . ?
F2 B1 N2 109.94(12) . . ?
N1 B1 N2 106.93(12) . . ?
B1 N1 C1 125.69(12) . . ?
B1 N1 C4 125.46(11) . . ?
C1 N1 C4 108.12(11) . . ?
B1 N2 C6 125.42(11) . . ?
B1 N2 C9 126.40(12) . . ?
C6 N2 C9 108.16(12) . . ?
N1 C1 C2 109.90(12) . . ?
N1 C1 C10 122.74(13) . . ?
C2 C1 C10 127.34(13) . . ?
C1 C2 C3 107.19(13) . . ?
C1 C2 C11 124.88(13) . . ?
C3 C2 C11 127.92(13) . . ?
C2 C3 C4 106.94(12) . . ?
C2 C3 C13 124.92(13) . . ?
C4 C3 C13 128.14(13) . . ?
N1 C4 C3 107.84(11) . . ?
N1 C4 C5 119.88(12) . . ?
C3 C4 C5 132.24(12) . . ?
C4 C5 C6 121.62(12) . . ?
C4 C5 C18 119.62(12) . . ?
C6 C5 C18 118.59(12) . . ?
N2 C6 C5 120.07(12) . . ?
N2 C6 C7 107.96(11) . . ?
C5 C6 C7 131.96(13) . . ?
C6 C7 C8 106.58(12) . . ?
C6 C7 C14 128.58(12) . . ?
C8 C7 C14 124.78(13) . . ?
C7 C8 C9 107.55(13) . . ?
C7 C8 C15 127.48(14) . . ?
C9 C8 C15 124.94(13) . . ?
N2 C9 C8 109.72(12) . . ?
N2 C9 C17 122.30(13) . . ?
C8 C9 C17 127.96(13) . . ?
C1 C10 H10A 109.5 . . ?
C1 C10 H10B 109.5 . . ?
C1 C10 H10C 109.5 . . ?
H10A C10 H10B 109.5 . . ?
H10A C10 H10C 109.5 . . ?
H10B C10 H10C 109.5 . . ?
C2 C11 H11A 109.1 . . ?
C2 C11 H11B 109.1 . . ?
C2 C11 C12 112.59(12) . . ?
H11A C11 H11B 107.8 . . ?
H11A C11 C12 109.1 . . ?
H11B C11 C12 109.1 . . ?
C11 C12 H12A 109.5 . . ?
C11 C12 H12B 109.5 . . ?
C11 C12 H12C 109.5 . . ?
H12A C12 H12B 109.5 . . ?
H12A C12 H12C 109.5 . . ?
H12B C12 H12C 109.5 . . ?
C3 C13 H13A 109.5 . . ?
C3 C13 H13B 109.5 . . ?
C3 C13 H13C 109.5 . . ?
H13A C13 H13B 109.5 . . ?
H13A C13 H13C 109.5 . . ?
H13B C13 H13C 109.5 . . ?
C7 C14 H14A 109.5 . . ?
C7 C14 H14B 109.5 . . ?
C7 C14 H14C 109.5 . . ?
H14A C14 H14B 109.5 . . ?
H14A C14 H14C 109.5 . . ?
H14B C14 H14C 109.5 . . ?
C8 C15 H15A 108.9 . . ?
C8 C15 H15B 108.9 . . ?
C8 C15 C16 113.26(12) . . ?
H15A C15 H15B 107.7 . . ?
H15A C15 C16 108.9 . . ?
H15B C15 C16 108.9 . . ?
C15 C16 H16A 109.5 . . ?
C15 C16 H16B 109.5 . . ?
C15 C16 H16C 109.5 . . ?
H16A C16 H16B 109.5 . . ?
H16A C16 H16C 109.5 . . ?
H16B C16 H16C 109.5 . . ?
C9 C17 H17A 109.5 . . ?
C9 C17 H17B 109.5 . . ?
C9 C17 H17C 109.5 . . ?
H17A C17 H17B 109.5 . . ?
H17A C17 H17C 109.5 . . ?
H17B C17 H17C 109.5 . . ?
C5 C18 C19 119.00(12) . . ?
C5 C18 C23 122.11(12) . . ?
C19 C18 C23 118.90(12) . . ?
C18 C19 H19A 119.8 . . ?
C18 C19 C20 120.43(13) . . ?
H19A C19 C20 119.8 . . ?
C19 C20 H20A 120.3 . . ?
C19 C20 C21 119.41(13) . . ?
H20A C20 C21 120.3 . . ?
C20 C21 H21A 119.1 . . ?
C20 C21 C22 121.82(13) . . ?
H21A C21 C22 119.1 . . ?
C21 C22 C23 117.49(12) . . ?
C21 C22 C24 120.31(12) . . ?
C23 C22 C24 122.20(12) . . ?
O1 C23 C18 114.89(12) . . ?
O1 C23 C22 123.19(12) . . ?
C18 C23 C22 121.92(12) . . ?
C22 C24 C22 110.48(15) . 2_655 ?
C22 C24 C25 109.09(8) . . ?
C22 C24 C25 108.99(8) 2_655 . ?
C22 C24 C25 109.09(8) 2_655 2_655 ?
C22 C24 C25 108.99(8) . 2_655 ?
C25 C24 C25 110.19(16) . 2_655 ?
C24 C25 H25A 109.5 . . ?
C24 C25 H25B 109.5 . . ?
C24 C25 H25C 109.5 . . ?
H25A C25 H25B 109.5 . . ?
H25A C25 H25C 109.5 . . ?
H25B C25 H25C 109.5 . . ?

loop_
_geom_bond_atom_site_label_1
_geom_bond_atom_site_label_2
_geom_bond_distance
_geom_bond_site_symmetry_2
_geom_bond_publ_flag
O1 C23 1.3806(14) . ?
O1 C23 1.3806(14) 2_655 ?
F1 B1 1.3809(19) . ?
F2 B1 1.401(2) . ?
B1 N1 1.5432(19) . ?
B1 N2 1.551(2) . ?
N1 C1 1.3491(18) . ?
N1 C4 1.4007(17) . ?
N2 C6 1.3986(17) . ?
N2 C9 1.3510(18) . ?
C1 C2 1.415(2) . ?
C1 C10 1.493(2) . ?
C2 C3 1.3923(19) . ?
C2 C11 1.502(2) . ?
C3 C4 1.4280(19) . ?
C3 C13 1.4995(19) . ?
C4 C5 1.4007(18) . ?
C5 C6 1.4000(18) . ?
C5 C18 1.4920(18) . ?
C6 C7 1.4280(19) . ?
C7 C8 1.394(2) . ?
C7 C14 1.5012(19) . ?
C8 C9 1.409(2) . ?
C8 C15 1.505(2) . ?
C9 C17 1.495(2) . ?
C10 H10A 0.980 . ?
C10 H10B 0.980 . ?
C10 H10C 0.980 . ?
C11 H11A 0.990 . ?
C11 H11B 0.990 . ?
C11 C12 1.523(2) . ?
C12 H12A 0.980 . ?
C12 H12B 0.980 . ?
C12 H12C 0.980 . ?
C13 H13A 0.980 . ?
C13 H13B 0.980 . ?
C13 H13C 0.980 . ?
C14 H14A 0.980 . ?
C14 H14B 0.980 . ?
C14 H14C 0.980 . ?
C15 H15A 0.990 . ?
C15 H15B 0.990 . ?
C15 C16 1.526(2) . ?
C16 H16A 0.980 . ?
C16 H16B 0.980 . ?
C16 H16C 0.980 . ?
C17 H17A 0.980 . ?
C17 H17B 0.980 . ?
C17 H17C 0.980 . ?
C18 C19 1.3899(19) . ?
C18 C23 1.3986(18) . ?
C19 H19A 0.950 . ?
C19 C20 1.3943(19) . ?
C20 H20A 0.950 . ?
C20 C21 1.387(2) . ?
C21 H21A 0.950 . ?
C21 C22 1.3962(19) . ?
C22 C23 1.3948(18) . ?
C22 C24 1.5214(17) . ?
C24 C22 1.5214(17) 2_655 ?
C24 C25 1.5410(17) . ?
C24 C25 1.5410(17) 2_655 ?
C25 H25A 0.980 . ?
C25 H25B 0.980 . ?
C25 H25C 0.980 . ?

loop_
_geom_torsion_atom_site_label_1
_geom_torsion_atom_site_label_2
_geom_torsion_atom_site_label_3
_geom_torsion_atom_site_label_4
_geom_torsion
_geom_torsion_site_symmetry_1
_geom_torsion_site_symmetry_2
_geom_torsion_site_symmetry_3
_geom_torsion_site_symmetry_4
_geom_torsion_publ_flag
F1 B1 N1 C1 60.77(19) . . . . ?
F1 B1 N1 C4 -130.17(14) . . . . ?
F2 B1 N1 C1 -59.34(18) . . . . ?
F2 B1 N1 C4 109.73(15) . . . . ?
N2 B1 N1 C1 -178.26(12) . . . . ?
N2 B1 N1 C4 -9.20(19) . . . . ?
F1 B1 N2 C6 126.43(14) . . . . ?
F1 B1 N2 C9 -55.47(19) . . . . ?
F2 B1 N2 C6 -113.59(14) . . . . ?
F2 B1 N2 C9 64.52(18) . . . . ?
N1 B1 N2 C6 4.85(18) . . . . ?
N1 B1 N2 C9 -177.04(13) . . . . ?
B1 N1 C1 C2 169.96(13) . . . . ?
B1 N1 C1 C10 -11.6(2) . . . . ?
C4 N1 C1 C2 -0.68(16) . . . . ?
C4 N1 C1 C10 177.79(13) . . . . ?
N1 C1 C2 C3 0.75(16) . . . . ?
N1 C1 C2 C11 -179.81(13) . . . . ?
C10 C1 C2 C3 -177.62(14) . . . . ?
C10 C1 C2 C11 1.8(2) . . . . ?
C1 C2 C3 C4 -0.51(16) . . . . ?
C1 C2 C3 C13 179.26(14) . . . . ?
C11 C2 C3 C4 -179.93(14) . . . . ?
C11 C2 C3 C13 -0.2(2) . . . . ?
B1 N1 C4 C3 -170.32(13) . . . . ?
B1 N1 C4 C5 7.9(2) . . . . ?
C1 N1 C4 C3 0.35(15) . . . . ?
C1 N1 C4 C5 178.60(12) . . . . ?
C2 C3 C4 N1 0.12(15) . . . . ?
C2 C3 C4 C5 -177.83(14) . . . . ?
C13 C3 C4 N1 -179.64(14) . . . . ?
C13 C3 C4 C5 2.4(3) . . . . ?
N1 C4 C5 C6 -0.9(2) . . . . ?
N1 C4 C5 C18 -176.00(12) . . . . ?
C3 C4 C5 C6 176.85(14) . . . . ?
C3 C4 C5 C18 1.7(2) . . . . ?
B1 N2 C6 C5 0.7(2) . . . . ?
B1 N2 C6 C7 179.57(13) . . . . ?
C9 N2 C6 C5 -177.68(12) . . . . ?
C9 N2 C6 C7 1.18(15) . . . . ?
C4 C5 C6 N2 -3.2(2) . . . . ?
C4 C5 C6 C7 178.23(14) . . . . ?
C18 C5 C6 N2 171.91(12) . . . . ?
C18 C5 C6 C7 -6.6(2) . . . . ?
N2 C6 C7 C8 -1.55(15) . . . . ?
N2 C6 C7 C14 175.54(13) . . . . ?
C5 C6 C7 C8 177.12(14) . . . . ?
C5 C6 C7 C14 -5.8(3) . . . . ?
C6 C7 C8 C9 1.32(16) . . . . ?
C6 C7 C8 C15 -176.81(14) . . . . ?
C14 C7 C8 C9 -175.90(13) . . . . ?
C14 C7 C8 C15 6.0(2) . . . . ?
B1 N2 C9 C8 -178.73(13) . . . . ?
B1 N2 C9 C17 2.7(2) . . . . ?
C6 N2 C9 C8 -0.35(16) . . . . ?
C6 N2 C9 C17 -178.94(13) . . . . ?
C7 C8 C9 N2 -0.63(17) . . . . ?
C7 C8 C9 C17 177.86(15) . . . . ?
C15 C8 C9 N2 177.57(13) . . . . ?
C15 C8 C9 C17 -3.9(2) . . . . ?
C1 C2 C11 C12 -86.31(18) . . . . ?
C3 C2 C11 C12 93.01(18) . . . . ?
C7 C8 C15 C16 88.08(19) . . . . ?
C9 C8 C15 C16 -89.75(18) . . . . ?
C4 C5 C18 C19 101.53(15) . . . . ?
C4 C5 C18 C23 -78.46(17) . . . . ?
C6 C5 C18 C19 -73.72(17) . . . . ?
C6 C5 C18 C23 106.29(15) . . . . ?
C5 C18 C19 C20 -178.66(13) . . . . ?
C23 C18 C19 C20 1.3(2) . . . . ?
C18 C19 C20 C21 0.1(2) . . . . ?
C19 C20 C21 C22 -0.8(2) . . . . ?
C20 C21 C22 C23 -0.1(2) . . . . ?
C20 C21 C22 C24 179.62(12) . . . . ?
C23 O1 C23 C18 178.91(13) 2_655 . . . ?
C23 O1 C23 C22 -0.84(9) 2_655 . . . ?
C21 C22 C23 O1 -178.58(11) . . . . ?
C21 C22 C23 C18 1.7(2) . . . . ?
C24 C22 C23 O1 1.67(18) . . . . ?
C24 C22 C23 C18 -178.07(11) . . . . ?
C5 C18 C23 O1 -2.06(18) . . . . ?
C5 C18 C23 C22 177.70(12) . . . . ?
C19 C18 C23 O1 177.95(11) . . . . ?
C19 C18 C23 C22 -2.3(2) . . . . ?
C21 C22 C24 C22 179.46(14) . . . 2_655 ?
C21 C22 C24 C25 59.67(15) . . . . ?
C21 C22 C24 C25 -60.69(15) . . . 2_655 ?
C23 C22 C24 C22 -0.79(9) . . . 2_655 ?
C23 C22 C24 C25 -120.59(14) . . . . ?
C23 C22 C24 C25 119.06(14) . . . 2_655 ?
